data_4030851
loop_
_publ_author_name
'Senocq, F.'
'Viguier, N.'
'Gleizes, A.'

_publ_section_title
;
 Bis(eta5-cyclopentadienyl)bis(thiolato)titanium(IV) and zirconium(IV):
 synthesis and crystal structure of Cp2M(StBu)2 (M = Ti, Zr). Use of
 Cp2Ti(StBu)2 and Cp2Ti(SEt)2 as single-source precursors for the chemical
 vapour deposition of titanium sulfides
;
_journal_name_full 'European Journal of Solid State and Inorganic Chemistry'
_journal_page_first 1185
_journal_page_last 1197
_journal_volume 33
_journal_year 1996
_chemical_formula_sum 'C18 H28 S2 Zr'
_chemical_formula_weight 399.76
_space_group_IT_number 15
_symmetry_cell_setting monoclinic
_symmetry_Int_Tables_number 15
_symmetry_space_group_name_Hall '-C 2yc'
_symmetry_space_group_name_H-M 'C 1 2/c 1'
_cell_angle_alpha 90
_cell_angle_beta 107.86(2)
_cell_angle_gamma 90
_cell_formula_units_Z 4
_cell_length_a 16.604(8)
_cell_length_b 9.384(2)
_cell_length_c 12.884(6)
_cell_volume 1910.7(14)
_diffrn_ambient_temperature 293
_diffrn_radiation_probe x-ray
_diffrn_radiation_type MoK\a
_diffrn_radiation_wavelength 0.71073
_exptl_absorpt_coefficient_mu 0.700
_exptl_crystal_density_diffrn 1.36
_refine_ls_number_parameters 104
_refine_ls_number_reflns 2992
_refine_ls_R_factor_gt 0.035
_refine_ls_wR_factor_gt 0.036
_cod_data_source_file EJSSIC-1996-33-1185-1197-2.cif
_cod_data_source_block Zr-compound
_cod_original_sg_symbol_H-M 'C 2/c'
_cod_database_code 4030851

loop_
_symmetry_equiv_pos_site_id
_symmetry_equiv_pos_as_xyz
1 x,y,z
2 -x,y,1/2-z
3 -x,-y,-z
4 x,-y,1/2+z
5 1/2+x,1/2+y,z
6 1/2-x,1/2+y,1/2-z
7 1/2-x,1/2-y,-z
8 1/2+x,1/2-y,1/2+z

loop_
_atom_site_label
_atom_site_type_symbol
_atom_site_thermal_displace_type
_atom_site_fract_x
_atom_site_fract_y
_atom_site_fract_z
_atom_site_occupancy
_atom_site_U_iso_or_equiv
Zr Zr Uiso 0.00000 0.21726(3) 0.25000 1.000 0.0325(1)
S S Uiso 0.10451(4) 0.04966(7) 0.20994(5) 1.000 0.0432(2)
C1 C Uiso -0.0169(2) 0.3077(4) 0.4269(2) 1.000 0.070(2)
C2 C Uiso 0.0500(2) 0.2124(3) 0.4561(2) 1.000 0.0580(10)
C3 C Uiso 0.1156(2) 0.2713(4) 0.4237(2) 1.000 0.0650(10)
C4 C Uiso 0.0881(3) 0.4010(4) 0.3743(3) 1.000 0.0790(10)
C5 C Uiso 0.0068(3) 0.4233(4) 0.3777(3) 1.000 0.0790(10)
C6 C Uiso 0.1639(2) -0.0865(3) 0.3081(2) 1.000 0.0480(10)
C7 C Uiso 0.1851(5) -0.1987(7) 0.2455(4) 1.000 0.219(8)
C8 C Uiso 0.1178(4) -0.1454(7) 0.3760(6) 1.000 0.262(9)
C9 C Uiso 0.2431(4) -0.0302(6) 0.3799(5) 1.000 0.176(6)

loop_
_atom_type_symbol
_atom_type_description
_atom_type_scat_dispersion_real
_atom_type_scat_dispersion_imag
_atom_type_scat_source
C C 0.0033 0.0016 ' International Tables Vol C Tables 4.2.6.8 and 6.1.1.4'
S S 0.1246 0.1234 ' International Tables Vol C Tables 4.2.6.8 and 6.1.1.4'
Zr Zr -2.9673 0.5597 ' International Tables Vol C Tables 4.2.6.8 and 6.1.1.4'

loop_
_geom_angle_atom_site_label_1
_geom_angle_atom_site_label_2
_geom_angle_atom_site_label_3
_geom_angle
_geom_angle_site_symmetry_1
_geom_angle_site_symmetry_3
_geom_angle_publ_flag
S Zr C1 132.14(8) . . yes
S Zr C2 100.35(8) . . yes
S Zr C3 85.54(8) . . yes
S Zr C4 104.98(11) . . yes
S Zr C5 136.05(12) . . yes
S Zr S 102.40(3) . 2_555 yes
S Zr C1 75.52(9) . 2_555 yes
S Zr C2 78.33(8) . 2_555 yes
S Zr C3 109.31(8) . 2_555 yes
S Zr C4 127.34(10) . 2_555 yes
S Zr C5 104.00(11) . 2_555 yes
C1 Zr C2 31.81(11) . . yes
C1 Zr C3 52.76(11) . . yes
C1 Zr C4 52.78(13) . . yes
C1 Zr C5 31.59(13) . . yes
S Zr C1 75.52(9) 2_555 . yes
C1 Zr C1 140.75(12) . 2_555 yes
C1 Zr C2 149.53(11) . 2_555 yes
C1 Zr C3 118.01(11) . 2_555 yes
C1 Zr C4 98.12(12) . 2_555 yes
C1 Zr C5 109.65(12) . 2_555 yes
C2 Zr C3 32.12(11) . . yes
C2 Zr C4 53.13(11) . . yes
C2 Zr C5 52.64(11) . . yes
S Zr C2 78.33(8) 2_555 . yes
C1 Zr C2 149.53(11) 2_555 . yes
C2 Zr C2 177.93(9) . 2_555 yes
C2 Zr C3 148.67(11) . 2_555 yes
C2 Zr C4 128.68(11) . 2_555 yes
C2 Zr C5 129.38(11) . 2_555 yes
C3 Zr C4 32.07(12) . . yes
C3 Zr C5 52.73(13) . . yes
S Zr C3 109.31(8) 2_555 . yes
C1 Zr C3 118.01(11) 2_555 . yes
C2 Zr C3 148.67(11) 2_555 . yes
C3 Zr C3 156.72(12) . 2_555 yes
C3 Zr C4 124.67(13) . 2_555 yes
C3 Zr C5 107.21(13) . 2_555 yes
C4 Zr C5 31.93(16) . . yes
S Zr C4 127.34(10) 2_555 . yes
C1 Zr C4 98.12(12) 2_555 . yes
C2 Zr C4 128.68(11) 2_555 . yes
C3 Zr C4 124.67(13) 2_555 . yes
C4 Zr C4 92.71(13) . 2_555 yes
C4 Zr C5 77.82(13) . 2_555 yes
S Zr C5 104.00(11) 2_555 . yes
C1 Zr C5 109.65(12) 2_555 . yes
C2 Zr C5 129.38(11) 2_555 . yes
C3 Zr C5 107.21(13) 2_555 . yes
C4 Zr C5 77.82(13) 2_555 . yes
C5 Zr C5 79.72(12) . 2_555 yes
S Zr C1 132.14(8) 2_555 2_555 yes
S Zr C2 100.35(8) 2_555 2_555 yes
S Zr C3 85.54(8) 2_555 2_555 yes
S Zr C4 104.98(11) 2_555 2_555 yes
S Zr C5 136.05(12) 2_555 2_555 yes
C1 Zr C2 31.81(11) 2_555 2_555 yes
C1 Zr C3 52.76(11) 2_555 2_555 yes
C1 Zr C4 52.78(13) 2_555 2_555 yes
C1 Zr C5 31.59(13) 2_555 2_555 yes
C2 Zr C3 32.12(11) 2_555 2_555 yes
C2 Zr C4 53.13(11) 2_555 2_555 yes
C2 Zr C5 52.64(11) 2_555 2_555 yes
C3 Zr C4 32.07(12) 2_555 2_555 yes
C3 Zr C5 52.73(13) 2_555 2_555 yes
C4 Zr C5 31.93(16) 2_555 2_555 yes
Zr S C6 123.23(10) . . yes
Zr C1 C2 74.13(17) . . yes
Zr C1 C5 73.9(2) . . yes
C2 C1 C5 108.4(3) . . no
Zr C2 C1 74.06(15) . . yes
Zr C2 C3 73.35(15) . . yes
C1 C2 C3 107.3(3) . . no
Zr C3 C2 74.53(17) . . yes
Zr C3 C4 73.4(2) . . yes
C2 C3 C4 108.0(3) . . no
Zr C4 C3 74.6(2) . . yes
Zr C4 C5 74.9(2) . . yes
C3 C4 C5 107.9(4) . . no
Zr C5 C1 74.5(2) . . yes
Zr C5 C4 73.2(2) . . yes
C1 C5 C4 108.5(3) . . no
S C6 C7 107.1(3) . . yes
S C6 C8 114.1(3) . . yes
S C6 C9 111.8(3) . . yes
C7 C6 C8 109.2(4) . . no
C7 C6 C9 107.1(5) . . no
C8 C6 C9 107.4(4) . . no

loop_
_geom_bond_atom_site_label_1
_geom_bond_atom_site_label_2
_geom_bond_distance
_geom_bond_site_symmetry_2
_geom_bond_publ_flag
Zr S 2.5101(14) . yes
Zr C1 2.527(3) . yes
Zr C2 2.528(3) . yes
Zr C3 2.513(3) . yes
Zr C4 2.498(4) . yes
Zr C5 2.519(4) . yes
Zr S 2.5101(14) 2_555 yes
Zr C1 2.527(3) 2_555 yes
Zr C2 2.528(3) 2_555 yes
Zr C3 2.513(3) 2_555 yes
Zr C4 2.498(4) 2_555 yes
Zr C5 2.519(4) 2_555 yes
S C6 1.855(3) . yes
C1 C2 1.385(5) . no
C1 C5 1.374(5) . no
C2 C3 1.395(5) . no
C3 C4 1.384(5) . no
C4 C5 1.380(7) . no
C6 C7 1.434(7) . no
C6 C8 1.438(8) . no
C6 C9 1.455(7) . no

loop_
_geom_torsion_atom_site_label_1
_geom_torsion_atom_site_label_2
_geom_torsion_atom_site_label_3
_geom_torsion_atom_site_label_4
_geom_torsion
_geom_torsion_site_symmetry_1
_geom_torsion_publ_flag
C1 Zr S C6 23.61(17) . no
C2 Zr S C6 22.21(14) . no
C3 Zr S C6 50.83(14) . no
C4 Zr S C6 76.57(15) . no
C5 Zr S C6 67.83(18) . no
S Zr S C6 -57.99(12) 2_555 no
C1 Zr S C6 171.27(14) 2_555 no
C2 Zr S C6 -156.17(14) 2_555 no
C3 Zr S C6 -147.57(15) 2_555 no
C4 Zr S C6 -178.03(17) 2_555 no
C5 Zr S C6 157.46(15) 2_555 no
S Zr C1 C2 -2.6(2) . no
S Zr C1 C5 112.5(2) . no
C2 Zr C1 C5 115.1(3) . no
C3 Zr C1 C2 -37.56(19) . no
C3 Zr C1 C5 77.5(3) . no
C4 Zr C1 C2 -78.2(2) . no
C4 Zr C1 C5 36.9(3) . no
C5 Zr C1 C2 -115.1(3) . no
S Zr C1 C2 91.15(19) 2_555 no
S Zr C1 C5 -153.8(3) 2_555 no
C1 Zr C1 C2 -127.7(2) 2_555 no
C1 Zr C1 C5 -12.6(3) 2_555 no
C2 Zr C1 C2 176.96(19) 2_555 no
C2 Zr C1 C5 -68.0(3) 2_555 no
C3 Zr C1 C2 167.94(19) 2_555 no
C3 Zr C1 C5 -77.0(3) 2_555 no
C4 Zr C1 C2 -165.4(2) 2_555 no
C4 Zr C1 C5 -50.3(3) 2_555 no
C5 Zr C1 C2 -134.6(2) 2_555 no
C5 Zr C1 C5 -19.6(3) 2_555 no
S Zr C2 C1 178.03(19) . no
S Zr C2 C3 63.92(19) . no
C1 Zr C2 C3 -114.1(3) . no
C3 Zr C2 C1 114.1(3) . no
C4 Zr C2 C1 77.0(2) . no
C4 Zr C2 C3 -37.1(2) . no
C5 Zr C2 C1 36.7(2) . no
C5 Zr C2 C3 -77.5(2) . no
S Zr C2 C1 -81.29(19) 2_555 no
S Zr C2 C3 164.6(2) 2_555 no
C1 Zr C2 C1 99.0(3) 2_555 no
C1 Zr C2 C3 -15.1(3) 2_555 no
C3 Zr C2 C1 -20.8(3) 2_555 no
C3 Zr C2 C3 -134.9(2) 2_555 no
C4 Zr C2 C1 18.7(3) 2_555 no
C4 Zr C2 C3 -95.5(2) 2_555 no
C5 Zr C2 C1 60.1(3) 2_555 no
C5 Zr C2 C3 -54.0(3) 2_555 no
S Zr C3 C2 -117.60(19) . no
S Zr C3 C4 127.8(2) . no
C1 Zr C3 C2 37.18(19) . no
C1 Zr C3 C4 -77.4(3) . no
C2 Zr C3 C4 -114.6(3) . no
C4 Zr C3 C2 114.6(3) . no
C5 Zr C3 C2 77.2(2) . no
C5 Zr C3 C4 -37.4(3) . no
S Zr C3 C2 -16.0(2) 2_555 no
S Zr C3 C4 -130.6(2) 2_555 no
C1 Zr C3 C2 171.41(18) 2_555 no
C1 Zr C3 C4 56.8(3) 2_555 no
C2 Zr C3 C2 -176.37(18) 2_555 no
C2 Zr C3 C4 69.0(3) 2_555 no
C3 Zr C3 C2 111.3(3) 2_555 no
C3 Zr C3 C4 -3.3(4) 2_555 no
C4 Zr C3 C2 109.1(2) 2_555 no
C4 Zr C3 C4 -5.5(3) 2_555 no
C5 Zr C3 C2 139.1(2) 2_555 no
C5 Zr C3 C4 24.5(3) 2_555 no
S Zr C4 C3 -54.6(2) . no
S Zr C4 C5 -168.5(2) . no
C1 Zr C4 C3 77.3(2) . no
C1 Zr C4 C5 -36.5(2) . no
C2 Zr C4 C3 37.2(2) . no
C2 Zr C4 C5 -76.7(2) . no
C3 Zr C4 C5 -113.9(3) . no
C5 Zr C4 C3 113.9(3) . no
S Zr C4 C3 64.3(3) 2_555 no
S Zr C4 C5 -49.6(2) 2_555 no
C1 Zr C4 C3 -131.7(2) 2_555 no
C1 Zr C4 C5 114.4(2) 2_555 no
C2 Zr C4 C3 -141.6(2) 2_555 no
C2 Zr C4 C5 104.6(2) 2_555 no
C3 Zr C4 C3 178.40(19) 2_555 no
C3 Zr C4 C5 64.6(3) 2_555 no
C4 Zr C4 C3 175.5(2) 2_555 no
C4 Zr C4 C5 61.6(2) 2_555 no
C5 Zr C4 C3 -156.1(3) 2_555 no
C5 Zr C4 C5 90.1(2) 2_555 no
S Zr C5 C1 -99.1(3) . no
S Zr C5 C4 16.1(3) . no
C1 Zr C5 C4 115.2(3) . no
C2 Zr C5 C1 -36.9(2) . no
C2 Zr C5 C4 78.3(2) . no
C3 Zr C5 C1 -77.6(2) . no
C3 Zr C5 C4 37.6(2) . no
C4 Zr C5 C1 -115.2(3) . no
S Zr C5 C1 26.2(2) 2_555 no
S Zr C5 C4 141.4(2) 2_555 no
C1 Zr C5 C1 171.6(2) 2_555 no
C1 Zr C5 C4 -73.2(2) 2_555 no
C2 Zr C5 C1 142.6(2) 2_555 no
C2 Zr C5 C4 -102.2(2) 2_555 no
C3 Zr C5 C1 115.8(2) 2_555 no
C3 Zr C5 C4 -129.0(2) 2_555 no
C4 Zr C5 C1 128.8(3) 2_555 no
C4 Zr C5 C4 -116.0(2) 2_555 no
C5 Zr C5 C1 161.3(3) 2_555 no
C5 Zr C5 C4 -83.4(2) 2_555 no
Zr S C6 C7 154.1(4) . no
Zr S C6 C8 33.2(4) . no
Zr S C6 C9 -88.9(3) . no
Zr C1 C2 C3 66.35(19) . no
C5 C1 C2 Zr -66.5(2) . no
C5 C1 C2 C3 -0.1(3) . no
Zr C1 C5 C4 -65.9(3) . no
C2 C1 C5 Zr 66.7(2) . no
C2 C1 C5 C4 0.7(4) . no
Zr C2 C3 C4 66.3(2) . no
C1 C2 C3 Zr -66.83(19) . no
C1 C2 C3 C4 -0.5(3) . no
Zr C3 C4 C5 68.1(3) . no
C2 C3 C4 Zr -67.1(2) . no
C2 C3 C4 C5 1.0(4) . no
Zr C4 C5 C1 66.8(3) . no
C3 C4 C5 Zr -67.9(2) . no
C3 C4 C5 C1 -1.1(4) . no
